data_9017068
loop_
_publ_author_name
'Williams, E. R.'
'Weller, M. T.'

_publ_section_title
;
 A variable-temperature neutron diffraction study of serandite: A Mn-silicate
 framework with a very strong, two-proton site, hydrogen bond
 Note: T = 4 K
;
_journal_name_full 'American Mineralogist'
_journal_page_first 1755
_journal_page_last 1760
_journal_volume 99
_journal_year 2014
_chemical_compound_source 'Mont St. Hilaire, Quebec, Canada'
_chemical_formula_sum 'Ca0.056 H Mn1.944 Na O9 Si3'
_chemical_name_mineral Serandite
_space_group_IT_number 2
_space_group_name_Hall '-P 1'
_space_group_name_H-M_alt 'P -1'
_symmetry_space_group_name_H-M 'P -1'
_cell_angle_alpha 90.4576
_cell_angle_beta 94.0805
_cell_angle_gamma 102.7770
_cell_length_a 7.6844
_cell_length_b 6.8913
_cell_length_c 6.73493
_cell_formula_units_Z 2
_cell_volume 346.835
_database_code_amcsd 0020402
_diffrn_ambient_temperature 4
_exptl_crystal_density_diffrn 3.460
_cod_data_source_file inputs/fixed/downloads/05/05789.cif
_cod_data_source_block 05789
_cod_original_formula_sum 'Mn1.944 Ca.056 Na Si3 O9 H'
_cod_database_code 9017068

loop_
_space_group_symop_operation_xyz
x,y,z
-x,-y,-z

loop_
_atom_site_label
_atom_site_fract_x
_atom_site_fract_y
_atom_site_fract_z
_atom_site_occupancy
_atom_site_U_iso_or_equiv
Mn1 0.85330 0.58960 0.13940 1.00000 0.00250
Mn2 0.85110 0.08630 0.13100 0.94400 0.01050
Ca2 0.85110 0.08630 0.13100 0.05600 0.01050
Na1 0.55980 0.25140 0.35820 1.00000 0.01000
Si1 0.21520 0.41060 0.34570 1.00000 0.00020
Si2 0.20680 0.94420 0.34610 1.00000 0.00020
Si3 0.45360 0.73850 0.14420 1.00000 0.00020
O1 0.66570 0.79560 0.10890 1.00000 0.00450
O2 0.32040 0.70610 0.93950 1.00000 0.00450
O3 0.17840 0.49700 0.55550 1.00000 0.00450
O4 0.15960 0.84190 0.55930 1.00000 0.00450
O5 0.06280 0.39420 0.16670 1.00000 0.00450
O6 0.05310 0.89220 0.17270 1.00000 0.00450
O7 0.40820 0.53440 0.27570 1.00000 0.00450
O8 0.39780 0.91020 0.28710 1.00000 0.00450
O9 0.25820 0.18860 0.39260 1.00000 0.00450
H16 0.14860 0.63500 0.55440 0.78000 0.01970
H17 0.14100 0.71200 0.49800 0.22000 0.01970

loop_
_cod_related_entry_id
_cod_related_entry_database
_cod_related_entry_code
1 AMCSD 0020402
